data_9011581
loop_
_publ_author_name
'Angel, R. J.'
'Chopelas, A.'
'Ross, N. L.'

_publ_section_title
;
 Stability of high-density clinoenstatite at upper-mantle pressures
 Sample: P = 7.93 GPa
;
_journal_name_full Nature
_journal_page_first 322
_journal_page_last 324
_journal_paper_doi 10.1038/358322a0
_journal_volume 358
_journal_year 1992
_chemical_formula_sum 'Mg O3 Si'
_chemical_name_mineral Enstatite
_space_group_IT_number 15
_symmetry_space_group_name_Hall '-C 2yc'
_symmetry_space_group_name_H-M 'C 1 2/c 1'
_cell_angle_alpha 90
_cell_angle_beta 101.50
_cell_angle_gamma 90
_cell_length_a 9.201
_cell_length_b 8.621
_cell_length_c 4.908
_cell_formula_units_Z 8
_cell_volume 381.496
_database_code_amcsd 0014680
_diffrn_ambient_pressure 7.93e+06
_exptl_crystal_density_diffrn 3.496
_cod_original_formula_sum 'Si Mg O3'
_cod_database_code 9011581

loop_
_space_group_symop_operation_xyz
x,y,z
1/2+x,1/2+y,z
x,-y,1/2+z
1/2+x,1/2-y,1/2+z
-x,y,1/2-z
1/2-x,1/2+y,1/2-z
-x,-y,-z
1/2-x,1/2-y,-z

loop_
_atom_site_label
_atom_site_fract_x
_atom_site_fract_y
_atom_site_fract_z
_atom_site_U_iso_or_equiv
Si 0.29880 0.09150 0.21120 0.00367
Mg1 0.00000 0.90570 0.25000 0.00469
Mg2 0.00000 0.27420 0.25000 0.00722
O1 0.12150 0.09140 0.13900 0.00507
O2 0.38000 0.23760 0.36700 0.00507
O3 0.35700 0.06130 0.91500 0.00380

loop_
_cod_related_entry_id
_cod_related_entry_database
_cod_related_entry_code
1 AMCSD 0014680
